data_7706834
loop_
_publ_author_name
'Li, Meng-Hua'
'You, Ming-Hua'
'Lin, Mei-Jin'

_publ_section_title
;
 Photochromism and photomagnetism in three cyano-bridged 3d-4f
 heterobimetallic viologen frameworks.
;
_journal_issue 14
_journal_name_full 'Dalton transactions (Cambridge, England : 2003)'
_journal_page_first 4959
_journal_page_last 4966
_journal_paper_doi 10.1039/d0dt04358c
_journal_volume 50
_journal_year 2021
_chemical_formula_moiety 'C20 H19.568 Co Eu N8 O8, 3(H2 O), C H4 O'
_chemical_formula_sum 'C21 H29.57 Co Eu N8 O12'
_chemical_formula_weight 796.98
_space_group_crystal_system monoclinic
_space_group_IT_number 15
_space_group_name_Hall '-C 2yc'
_space_group_name_H-M_alt 'C 1 2/c 1'
_atom_sites_solution_hydrogens mixed
_atom_sites_solution_primary dual
_audit_creation_date 2021-03-06
_audit_creation_method
;
Olex2 1.3
(compiled 2020.02.04 svn.rd84adfe8 for OlexSys, GUI svn.r6032)
;
_audit_update_record
;
2021-03-05 deposited with the CCDC.	2021-03-11 downloaded from the CCDC.
;
_cell_angle_alpha 90
_cell_angle_beta 108.862(6)
_cell_angle_gamma 90
_cell_formula_units_Z 4
_cell_length_a 19.8265(12)
_cell_length_b 8.1126(4)
_cell_length_c 20.1853(9)
_cell_measurement_reflns_used 5127
_cell_measurement_temperature 293(2)
_cell_measurement_theta_max 27.9550
_cell_measurement_theta_min 2.1210
_cell_volume 3072.3(3)
_computing_cell_refinement 'CrysAlisPro 1.171.39.28b (Rigaku OD, 2015)'
_computing_data_collection 'CrysAlisPro 1.171.39.28b (Rigaku OD, 2015)'
_computing_data_reduction 'CrysAlisPro 1.171.39.28b (Rigaku OD, 2015)'
_computing_molecular_graphics 'Olex2 1.3 (Dolomanov et al., 2009)'
_computing_publication_material 'Olex2 1.3 (Dolomanov et al., 2009)'
_computing_structure_refinement 'SHELXL 2018/3 (Sheldrick, 2015)'
_computing_structure_solution 'SHELXT 2018/2 (Sheldrick, 2018)'
_diffrn_ambient_temperature 293(2)
_diffrn_detector 'CCD plate'
_diffrn_measured_fraction_theta_full 0.997
_diffrn_measured_fraction_theta_max 0.997
_diffrn_measurement_details
;
List of Runs (angles in degrees, time in seconds):

  # Type    Start    End  Width  t~exp~   \w     \q     \k     \f   Frames
#--------------------------------------------------------------------------
  1  \w    -78.00 -52.00   0.50   10.00    --   -9.60  39.00 -96.00   52
  2  \w     53.00  92.00   0.50   10.00    --    5.00   0.00 -30.00   78
  3  \w     -7.00  19.00   0.50   10.00    --    5.00   0.00 -30.00   52
  4  \w    -68.00 -37.00   0.50   10.00    --    5.00   0.00 -30.00   62
  5  \w     53.00  80.00   0.50   10.00    --   -9.60  43.00  30.00   54
  6  \w    -99.00  49.00   0.50   10.00    --   -9.60  43.00  30.00  296
  7  \w    -17.00  74.00   0.50   10.00    --   -9.60  39.00 -96.00  182
;
_diffrn_measurement_device 'four-circle diffractometer'
_diffrn_measurement_device_type 'XtaLAB AFC11 (RCD3): quarter-chi single'
_diffrn_measurement_method '\w scans'
_diffrn_orient_matrix_type 'CrysAlisPro convention (1999,Acta A55,543-557)'
_diffrn_orient_matrix_UB_11 0.0007206000
_diffrn_orient_matrix_UB_12 0.0552920000
_diffrn_orient_matrix_UB_13 0.0274236000
_diffrn_orient_matrix_UB_21 0.0376845000
_diffrn_orient_matrix_UB_22 -0.0062446000
_diffrn_orient_matrix_UB_23 0.0131699000
_diffrn_orient_matrix_UB_31 0.0028986000
_diffrn_orient_matrix_UB_32 0.0674423000
_diffrn_orient_matrix_UB_33 -0.0213018000
_diffrn_radiation_monochromator graphite
_diffrn_radiation_probe x-ray
_diffrn_radiation_type 'Mo K\a'
_diffrn_radiation_wavelength 0.71073
_diffrn_reflns_av_R_equivalents 0.2015
_diffrn_reflns_av_unetI/netI 0.0913
_diffrn_reflns_Laue_measured_fraction_full 0.997
_diffrn_reflns_Laue_measured_fraction_max 0.997
_diffrn_reflns_limit_h_max 23
_diffrn_reflns_limit_h_min -23
_diffrn_reflns_limit_k_max 9
_diffrn_reflns_limit_k_min -9
_diffrn_reflns_limit_l_max 24
_diffrn_reflns_limit_l_min -24
_diffrn_reflns_number 12033
_diffrn_reflns_point_group_measured_fraction_full 0.997
_diffrn_reflns_point_group_measured_fraction_max 0.997
_diffrn_reflns_theta_full 25.025
_diffrn_reflns_theta_max 25.025
_diffrn_reflns_theta_min 2.132
_diffrn_source 'fine-focus sealed X-ray tube'
_diffrn_source_type 'Enhance (Mo) X-ray Source'
_exptl_absorpt_coefficient_mu 2.632
_exptl_absorpt_correction_T_max 1.00000
_exptl_absorpt_correction_T_min 0.79347
_exptl_absorpt_correction_type multi-scan
_exptl_absorpt_process_details
;
CrysAlisPro 1.171.39.28b (Rigaku Oxford Diffraction, 2015)
Empirical absorption correction using spherical harmonics,
 implemented in SCALE3 ABSPACK scaling algorithm.
;
_exptl_crystal_colour 'clear light brown'
_exptl_crystal_colour_lustre clear
_exptl_crystal_colour_modifier light
_exptl_crystal_colour_primary brown
_exptl_crystal_density_diffrn 1.723
_exptl_crystal_description block
_exptl_crystal_F_000 1590
_exptl_crystal_size_max 0.24
_exptl_crystal_size_mid 0.16
_exptl_crystal_size_min 0.13
_refine_diff_density_max 1.470
_refine_diff_density_min -1.164
_refine_diff_density_rms 0.196
_refine_ls_extinction_method none
_refine_ls_goodness_of_fit_ref 1.088
_refine_ls_hydrogen_treatment constr
_refine_ls_matrix_type full
_refine_ls_number_parameters 279
_refine_ls_number_reflns 2715
_refine_ls_number_restraints 165
_refine_ls_restrained_S_all 1.082
_refine_ls_R_factor_all 0.0729
_refine_ls_R_factor_gt 0.0562
_refine_ls_shift/su_max 0.000
_refine_ls_shift/su_mean 0.000
_refine_ls_structure_factor_coef Fsqd
_refine_ls_weighting_details 'w=1/[\s^2^(Fo^2^)+(0.0617P)^2^+28.1516P] where P=(Fo^2^+2Fc^2^)/3'
_refine_ls_weighting_scheme calc
_refine_ls_wR_factor_gt 0.1234
_refine_ls_wR_factor_ref 0.1386
_reflns_Friedel_coverage 0.000
_reflns_number_gt 2284
_reflns_number_total 2715
_reflns_threshold_expression 'I > 2\s(I)'
_cod_data_source_file d0dt04358c2.cif
_cod_data_source_block co-eu-a
_cod_depositor_comments 'Adding full bibliography for 7706831--7706834.cif.'
_cod_database_code 7706834
_shelx_shelxl_version_number 2018/3
_shelx_space_group_comment
;
The symmetry employed for this shelxl refinement is uniquely defined
by the following loop, which should always be used as a source of
symmetry information in preference to the above space-group names.
They are only intended as comments.
;
_shelx_estimated_absorpt_t_max 0.726
_shelx_estimated_absorpt_t_min 0.571
_reflns_odcompleteness_completeness 99.67
_reflns_odcompleteness_iscentric 1
_reflns_odcompleteness_theta 26.32
_olex2_refinement_description
;
1. Fixed Uiso
 At 1.2 times of:
  All C(H) groups, {H00f,H00g,H00K} of C00K
 At 1.5 times of:
  All O(H) groups, {H4a,H4b,H4c} of C4, All O(H,H) groups
2. Restrained distances
 O-C4
 1.45 with sigma of 0.01
 N00C-C00M \\sim N00D-C00N \\sim C00M-C00L \\sim C3-C00N \\sim C00L-C00F \\sim
C3-C00G \\sim C00F-C00E
 \\sim C5-C00G \\sim C00I-C00E \\sim C2-C5 \\sim N00C-C00I \\sim N00D-C2 \\sim
N00C-C00K \\sim N00D-C00K
 with sigma of 0.02
 Eu01-O00D \\sim Eu01-O00E
 with sigma of 0.02
3. Uiso/Uaniso restraints and constraints
Uanis(N00C) \\sim Ueq, Uanis(C00E) \\sim Ueq, Uanis(C00F) \\sim Ueq,
Uanis(C00I) \\sim Ueq, Uanis(C00L) \\sim Ueq, Uanis(C00M) \\sim Ueq,
Uanis(N00D) \\sim Ueq, Uanis(C5) \\sim Ueq, Uanis(C00G) \\sim Ueq, Uanis(C2)
\\sim Ueq, Uanis(C3) \\sim Ueq, Uanis(C00N) \\sim Ueq: with sigma of 0.01 and
sigma for terminal atoms of 0.02
Uanis(O00D) = Uanis(O00E)
4. Others
 Sof(H00K)=Sof(N00D)=Sof(C5)=Sof(H5)=Sof(C00G)=Sof(C2)=Sof(H2)=Sof(C3)=Sof(H3)=
 Sof(C00N)=Sof(H00N)=1-FVAR(1)
 Sof(N00C)=Sof(C00E)=Sof(H00E)=Sof(C00F)=Sof(C00I)=Sof(H00I)=Sof(H00f)=
 Sof(H00g)=Sof(C00L)=Sof(H00L)=Sof(C00M)=Sof(H00M)=FVAR(1)
 Sof(O00E)=Sof(H00h)=Sof(H00j)=1-FVAR(2)
 Sof(O00D)=Sof(H00c)=Sof(H00d)=FVAR(2)
 Fixed Sof: O2(0.5) H2a(0.5) H2b(0.5) O(0.5) H(0.5) C4(0.5) H4a(0.5) H4b(0.5)
 H4c(0.5)
5.a Free rotating group:
 O009(H00o,H00p), O2(H2a,H2b)
5.b Rotating group:
 O006(H00a,H00b), O00D(H00c,H00d), O00E(H00h,H00j)
5.c Secondary CH2 refined with riding coordinates:
 C00K(H00f,H00g)
5.d Aromatic/amide H refined with riding coordinates:
 C00E(H00E), C00I(H00I), C00K(H00K), C00L(H00L), C00M(H00M), C5(H5), C2(H2),
 C3(H3), C00N(H00N)
5.e Tetrahedral OH refined with riding coordinates:
 O(H)
5.f Idealised Me refined as rotating group:
 C4(H4a,H4b,H4c)
;
_olex2_submission_special_instructions 'No special instructions were received'
_oxdiff_exptl_absorpt_empirical_details
;
Empirical correction (ABSPACK) includes:
- Absorption correction using spherical harmonics
- Frame scaling
;
_oxdiff_exptl_absorpt_empirical_full_max 1.720
_oxdiff_exptl_absorpt_empirical_full_min 0.763

loop_
_space_group_symop_operation_xyz
'x, y, z'
'-x, y, -z+1/2'
'x+1/2, y+1/2, z'
'-x+1/2, y+1/2, -z+1/2'
'-x, -y, -z'
'x, -y, z-1/2'
'-x+1/2, -y+1/2, -z'
'x+1/2, -y+1/2, z-1/2'

loop_
_atom_site_label
_atom_site_type_symbol
_atom_site_fract_x
_atom_site_fract_y
_atom_site_fract_z
_atom_site_U_iso_or_equiv
_atom_site_adp_type
_atom_site_occupancy
_atom_site_site_symmetry_order
_atom_site_calc_flag
_atom_site_refinement_flags_posn
_atom_site_refinement_flags_adp
_atom_site_refinement_flags_occupancy
_atom_site_disorder_assembly
_atom_site_disorder_group
Eu01 Eu 0.500000 0.28731(6) 0.250000 0.0295(2) Uani 1 2 d DS T P . .
Co02 Co 0.500000 0.000000 0.500000 0.0265(3) Uani 1 2 d S . P . .
N003 N 0.5082(4) 0.1705(9) 0.3684(3) 0.0393(16) Uani 1 1 d . . . . .
O004 O 0.3362(4) 0.6111(8) 0.2739(3) 0.0632(19) Uani 1 1 d . . . . .
N005 N 0.5143(5) 0.3312(10) 0.5739(4) 0.0531(19) Uani 1 1 d . . . . .
O006 O 0.4174(3) 0.0613(8) 0.2249(3) 0.0552(16) Uani 1 1 d . . . . .
H00A H 0.402710 0.045012 0.259797 0.083 Uiso 1 1 d R U . . .
H00B H 0.439327 -0.027681 0.221836 0.083 Uiso 1 1 d R U . . .
C007 C 0.5098(5) 0.2062(9) 0.5469(4) 0.0337(17) Uani 1 1 d . . . . .
O009 O 0.3313(5) 0.9464(9) 0.2987(3) 0.0674(19) Uani 1 1 d G . . . .
H00O H 0.344238 0.985716 0.339923 0.101 Uiso 1 1 d G U . . .
H00P H 0.327995 0.843120 0.304280 0.101 Uiso 1 1 d G U . . .
N00A N 0.6605(5) -0.0529(11) 0.5486(4) 0.057(2) Uani 1 1 d . . . . .
C00B C 0.6001(5) -0.0294(9) 0.5302(4) 0.0365(19) Uani 1 1 d . . . . .
N00C N 0.3173(8) 0.497(2) 0.3947(7) 0.040(4) Uani 0.78(5) 1 d D U P A 1
O00D O 0.531(4) 0.523(4) 0.326(2) 0.051(7) Uani 0.37(8) 1 d D . P B 1
H00C H 0.581982 0.544245 0.347131 0.077 Uiso 0.37(8) 1 d R U P B 1
H00D H 0.517454 0.514981 0.367586 0.077 Uiso 0.37(8) 1 d R U P B 1
C00E C 0.3332(10) 0.629(2) 0.5038(10) 0.036(4) Uani 0.78(5) 1 d D U P A 1
H00E H 0.362400 0.654606 0.548821 0.043 Uiso 0.78(5) 1 calc R U P A 1
C00F C 0.2668(8) 0.701(2) 0.4767(7) 0.031(4) Uani 0.78(5) 1 d D U P A 1
O00G O 0.3938(4) 0.3856(9) 0.2616(3) 0.065(2) Uani 1 1 d . . . . .
C00H C 0.5051(4) 0.1067(9) 0.4184(3) 0.0306(16) Uani 1 1 d . . . . .
C00I C 0.3557(10) 0.518(2) 0.4633(7) 0.038(4) Uani 0.78(5) 1 d D U P A 1
H00I H 0.397262 0.458291 0.483125 0.046 Uiso 0.78(5) 1 calc R U P A 1
C00J C 0.3594(5) 0.4743(12) 0.2919(5) 0.050(2) Uani 1 1 d . . . . .
C00K C 0.3462(6) 0.3913(12) 0.3538(5) 0.061(3) Uani 1 1 d D . . . .
H00F H 0.313613 0.300014 0.336741 0.073 Uiso 0.78(5) 1 calc R U P A 1
H00G H 0.390843 0.346100 0.383990 0.073 Uiso 0.78(5) 1 calc R U P A 1
H00K H 0.351080 0.277512 0.358365 0.073 Uiso 0.22(5) 1 calc R U P A 2
C00L C 0.2281(8) 0.682(3) 0.4063(7) 0.051(4) Uani 0.78(5) 1 d D U P A 1
H00L H 0.184925 0.736560 0.386688 0.061 Uiso 0.78(5) 1 calc R U P A 1
C00M C 0.2552(7) 0.581(3) 0.3660(9) 0.053(4) Uani 0.78(5) 1 d D U P A 1
H00M H 0.230576 0.569996 0.318450 0.064 Uiso 0.78(5) 1 calc R U P A 1
O2 O 0.7774(10) -0.254(3) 0.5479(11) 0.089(5) Uani 0.5 1 d G . P . .
H2A H 0.754932 -0.313202 0.568509 0.133 Uiso 0.5 1 d G U P . .
H2B H 0.748942 -0.184264 0.521749 0.133 Uiso 0.5 1 d G U P . .
O O 0.6214(9) 0.7574(16) 0.3309(8) 0.067(4) Uani 0.5 1 d D . P . .
H H 0.590987 0.703337 0.301802 0.100 Uiso 0.5 1 calc R U P . .
N00D N 0.327(3) 0.479(11) 0.404(3) 0.07(3) Uani 0.22(5) 1 d D U P A 2
C5 C 0.321(3) 0.601(9) 0.506(4) 0.04(2) Uani 0.22(5) 1 d D U P A 2
H5 H 0.338587 0.574922 0.552948 0.044 Uiso 0.22(5) 1 calc R U P A 2
C00G C 0.256(3) 0.678(8) 0.484(2) 0.031(19) Uani 0.22(5) 1 d D U P A 2
C2 C 0.364(4) 0.555(10) 0.467(3) 0.06(3) Uani 0.22(5) 1 d D U P A 2
H2 H 0.412833 0.574174 0.480992 0.074 Uiso 0.22(5) 1 calc R U P A 2
C3 C 0.223(2) 0.620(7) 0.416(2) 0.027(12) Uani 0.22(5) 1 d D U P A 2
H3 H 0.176106 0.651057 0.393917 0.033 Uiso 0.22(5) 1 calc R U P A 2
C00N C 0.255(2) 0.520(6) 0.380(2) 0.026(12) Uani 0.22(5) 1 d D U P A 2
H00N H 0.227420 0.477055 0.337154 0.031 Uiso 0.22(5) 1 calc R U P A 2
C4 C 0.6848(10) 0.653(3) 0.3635(9) 0.081(8) Uani 0.5 1 d D . P . .
H4A H 0.688686 0.571342 0.330418 0.122 Uiso 0.5 1 calc R U P . .
H4B H 0.679936 0.599100 0.404067 0.122 Uiso 0.5 1 calc R U P . .
H4C H 0.726817 0.720339 0.377017 0.122 Uiso 0.5 1 calc R U P . .
O00E O 0.547(3) 0.492(4) 0.3390(17) 0.051(7) Uani 0.63(8) 1 d D . P B 2
H00H H 0.514297 0.525535 0.355029 0.077 Uiso 0.63(8) 1 d R U P B 2
H00J H 0.559066 0.578762 0.321196 0.077 Uiso 0.63(8) 1 d R U P B 2

loop_
_atom_site_aniso_label
_atom_site_aniso_U_11
_atom_site_aniso_U_22
_atom_site_aniso_U_33
_atom_site_aniso_U_23
_atom_site_aniso_U_13
_atom_site_aniso_U_12
Eu01 0.0455(3) 0.0279(3) 0.0190(3) 0.000 0.0157(2) 0.000
Co02 0.0444(8) 0.0239(7) 0.0149(6) 0.0026(5) 0.0149(6) 0.0002(6)
N003 0.058(4) 0.040(4) 0.024(3) 0.009(3) 0.020(3) -0.002(3)
O004 0.082(5) 0.054(4) 0.056(4) 0.004(3) 0.026(4) 0.020(4)
N005 0.075(5) 0.038(4) 0.049(4) -0.012(4) 0.025(4) 0.000(4)
O006 0.056(4) 0.059(4) 0.053(3) -0.015(3) 0.021(3) -0.017(3)
C007 0.054(5) 0.032(4) 0.023(3) 0.001(3) 0.024(3) -0.003(4)
O009 0.095(6) 0.053(4) 0.054(4) 0.003(3) 0.024(4) -0.004(4)
N00A 0.050(5) 0.066(5) 0.057(5) 0.012(4) 0.021(4) -0.001(4)
C00B 0.057(6) 0.031(4) 0.028(4) 0.007(3) 0.022(4) -0.006(4)
N00C 0.045(7) 0.038(6) 0.041(6) 0.003(5) 0.022(4) 0.002(5)
O00D 0.09(2) 0.034(9) 0.038(10) -0.008(9) 0.029(10) -0.007(10)
C00E 0.033(6) 0.042(8) 0.037(7) 0.003(5) 0.016(5) -0.001(6)
C00F 0.026(6) 0.038(7) 0.035(6) -0.005(5) 0.018(5) -0.010(5)
O00G 0.073(4) 0.074(5) 0.060(4) 0.009(3) 0.037(4) 0.034(4)
C00H 0.042(4) 0.028(4) 0.024(3) -0.001(3) 0.014(3) 0.000(3)
C00I 0.041(7) 0.037(7) 0.044(7) 0.010(5) 0.023(5) 0.005(5)
C00J 0.060(6) 0.048(5) 0.046(5) 0.001(4) 0.023(4) 0.001(5)
C00K 0.092(8) 0.047(6) 0.069(6) 0.000(5) 0.061(6) 0.012(5)
C00L 0.047(6) 0.054(8) 0.047(6) -0.006(6) 0.009(5) 0.008(6)
C00M 0.057(7) 0.056(8) 0.046(7) -0.005(6) 0.015(5) 0.002(6)
O2 0.077(11) 0.096(14) 0.095(14) -0.009(10) 0.030(10) 0.012(11)
O 0.087(11) 0.042(7) 0.078(9) 0.012(7) 0.034(9) -0.012(7)
N00D 0.07(3) 0.07(3) 0.06(3) 0.001(10) 0.026(13) 0.000(10)
C5 0.04(2) 0.04(2) 0.04(2) 0.003(10) 0.013(11) -0.002(10)
C00G 0.03(2) 0.03(2) 0.03(2) 0.001(9) 0.011(10) -0.004(10)
C2 0.06(3) 0.06(3) 0.06(3) 0.005(10) 0.019(12) -0.001(10)
C3 0.023(13) 0.027(15) 0.032(14) -0.003(9) 0.008(9) 0.004(9)
C00N 0.034(14) 0.025(15) 0.023(14) -0.003(9) 0.014(9) 0.003(9)
C4 0.096(18) 0.12(2) 0.037(10) -0.022(12) 0.031(11) -0.043(17)
O00E 0.09(2) 0.034(9) 0.038(10) -0.008(9) 0.029(10) -0.007(10)

loop_
_atom_type_symbol
_atom_type_description
_atom_type_scat_dispersion_real
_atom_type_scat_dispersion_imag
_atom_type_scat_source
C C 0.0033 0.0016 'International Tables Vol C Tables 4.2.6.8 and 6.1.1.4'
H H 0.0000 0.0000 'International Tables Vol C Tables 4.2.6.8 and 6.1.1.4'
Co Co 0.3494 0.9721 'International Tables Vol C Tables 4.2.6.8 and 6.1.1.4'
Eu Eu -0.1578 3.6682 'International Tables Vol C Tables 4.2.6.8 and 6.1.1.4'
N N 0.0061 0.0033 'International Tables Vol C Tables 4.2.6.8 and 6.1.1.4'
O O 0.0106 0.0060 'International Tables Vol C Tables 4.2.6.8 and 6.1.1.4'

loop_
_geom_angle_atom_site_label_1
_geom_angle_atom_site_label_2
_geom_angle_atom_site_label_3
_geom_angle
_geom_angle_site_symmetry_1
_geom_angle_site_symmetry_3
_geom_angle_publ_flag
N003 Eu01 N003 135.9(3) 2_655 . ?
N003 Eu01 H00A 60.4(17) 2_655 2_655 ?
N003 Eu01 H00A 88.2 2_655 . ?
N003 Eu01 H00A 88.2(15) . 2_655 ?
N003 Eu01 H00A 60.4 . . ?
N003 Eu01 H00B 64.8(18) . 2_655 ?
N003 Eu01 H00B 75.0 . . ?
N003 Eu01 H00B 64.8 2_655 . ?
N003 Eu01 H00B 75.1(17) 2_655 2_655 ?
N003 Eu01 H00H 65.5 . . ?
N003 Eu01 H00H 158.4(9) . 2_655 ?
N003 Eu01 H00H 65.5(9) 2_655 2_655 ?
N003 Eu01 H00H 158.4 2_655 . ?
N003 Eu01 H00J 133(2) . 2_655 ?
N003 Eu01 H00J 86.8(18) 2_655 2_655 ?
N003 Eu01 H00J 86.8 . . ?
N003 Eu01 H00J 133.3 2_655 . ?
O006 Eu01 N003 75.2(2) 2_655 2_655 ?
O006 Eu01 N003 71.5(2) 2_655 . ?
O006 Eu01 N003 71.5(2) . 2_655 ?
O006 Eu01 N003 75.2(2) . . ?
O006 Eu01 O006 80.4(3) 2_655 . ?
O006 Eu01 H00A 16.7 . . ?
O006 Eu01 H00A 83.6(6) . 2_655 ?
O006 Eu01 H00A 16.7(16) 2_655 2_655 ?
O006 Eu01 H00A 83.6 2_655 . ?
O006 Eu01 H00B 16.7 . . ?
O006 Eu01 H00B 64.2 2_655 . ?
O006 Eu01 H00B 16.7(6) 2_655 2_655 ?
O006 Eu01 H00B 64.2(3) . 2_655 ?
O006 Eu01 O00D 139(2) . . ?
O006 Eu01 O00D 117.2(14) 2_655 . ?
O006 Eu01 O00D 117.2(14) . 2_655 ?
O006 Eu01 O00D 139(2) 2_655 2_655 ?
O006 Eu01 O00E 107.2(12) . 2_655 ?
O006 Eu01 O00E 139.4(11) . . ?
O006 Eu01 O00E 139.4(11) 2_655 2_655 ?
O006 Eu01 O00E 107.2(12) 2_655 . ?
O006 Eu01 H00H 125.4 . . ?
O006 Eu01 H00H 118.0 2_655 . ?
O006 Eu01 H00H 125(2) 2_655 2_655 ?
O006 Eu01 H00H 118(2) . 2_655 ?
O006 Eu01 H00J 153.0 . . ?
O006 Eu01 H00J 113.0 2_655 . ?
O006 Eu01 H00J 113.0(19) . 2_655 ?
O006 Eu01 H00J 153(3) 2_655 2_655 ?
H00A Eu01 H00A 91.0 . 2_655 ?
H00A Eu01 H00B 27.8 2_655 2_655 ?
H00A Eu01 H00B 66.8 . 2_655 ?
H00A Eu01 H00B 27.8 . . ?
H00A Eu01 H00H 129.1 . 2_655 ?
H00A Eu01 H00H 109.4 . . ?
H00A Eu01 H00H 109.4 2_655 2_655 ?
H00A Eu01 H00J 137.2 2_655 2_655 ?
H00A Eu01 H00J 137.2 . . ?
H00A Eu01 H00J 116.2 . 2_655 ?
H00B Eu01 H00A 66.8 . 2_655 ?
H00B Eu01 H00B 48.5 . 2_655 ?
H00B Eu01 H00H 122.8 . 2_655 ?
H00B Eu01 H00H 135.3 2_655 2_655 ?
H00B Eu01 H00H 135.3 . . ?
H00B Eu01 H00J 161.6 2_655 2_655 ?
H00B Eu01 H00J 125.5 . 2_655 ?
H00B Eu01 H00J 161.6 . . ?
O00D Eu01 N003 145.6(18) . 2_655 ?
O00D Eu01 N003 145.6(18) 2_655 . ?
O00D Eu01 N003 76.9(15) . . ?
O00D Eu01 N003 76.9(15) 2_655 2_655 ?
O00D Eu01 H00A 123.7 . . ?
O00D Eu01 H00A 124(2) 2_655 2_655 ?
O00D Eu01 H00A 124.2 2_655 . ?
O00D Eu01 H00A 124(2) . 2_655 ?
O00D Eu01 H00B 149(3) 2_655 2_655 ?
O00D Eu01 H00B 126.3 2_655 . ?
O00D Eu01 H00B 149.4 . . ?
O00D Eu01 H00B 126.3(17) . 2_655 ?
O00D Eu01 O00D 74(3) 2_655 . ?
O00D Eu01 O00E 10.2(17) 2_655 2_655 ?
O00D Eu01 O00E 83.2(15) . 2_655 ?
O00D Eu01 H00H 82.8(16) . 2_655 ?
O00D Eu01 H00H 14(3) 2_655 2_655 ?
O00D Eu01 H00J 68.5(15) . 2_655 ?
O00D Eu01 H00J 14(4) 2_655 2_655 ?
O00G Eu01 N003 116.0(2) 2_655 . ?
O00G Eu01 N003 79.5(2) 2_655 2_655 ?
O00G Eu01 N003 116.0(2) . 2_655 ?
O00G Eu01 N003 79.5(2) . . ?
O00G Eu01 O006 144.7(2) . 2_655 ?
O00G Eu01 O006 72.9(3) . . ?
O00G Eu01 O006 144.7(2) 2_655 . ?
O00G Eu01 O006 72.9(3) 2_655 2_655 ?
O00G Eu01 H00A 155.5(2) . 2_655 ?
O00G Eu01 H00A 64.5 . . ?
O00G Eu01 H00A 155.5 2_655 . ?
O00G Eu01 H00A 64.5(2) 2_655 2_655 ?
O00G Eu01 H00B 89.4 . . ?
O00G Eu01 H00B 89.4(8) 2_655 2_655 ?
O00G Eu01 H00B 129.3 2_655 . ?
O00G Eu01 H00B 129.3(11) . 2_655 ?
O00G Eu01 O00D 74(2) . . ?
O00G Eu01 O00D 75(2) 2_655 . ?
O00G Eu01 O00D 74(2) 2_655 2_655 ?
O00G Eu01 O00D 75(2) . 2_655 ?
O00G Eu01 O00G 140.0(4) 2_655 . ?
O00G Eu01 O00E 72.2(12) 2_655 . ?
O00G Eu01 O00E 80.4(12) 2_655 2_655 ?
O00G Eu01 O00E 80.4(12) . . ?
O00G Eu01 O00E 72.2(12) . 2_655 ?
O00G Eu01 H00H 88(3) . 2_655 ?
O00G Eu01 H00H 88.1 2_655 . ?
O00G Eu01 H00H 64.2 . . ?
O00G Eu01 H00H 64(3) 2_655 2_655 ?
O00G Eu01 H00J 84(3) 2_655 2_655 ?
O00G Eu01 H00J 61.6 2_655 . ?
O00G Eu01 H00J 62(3) . 2_655 ?
O00G Eu01 H00J 84.4 . . ?
O00E Eu01 N003 70.2(10) . . ?
O00E Eu01 N003 149.0(11) 2_655 . ?
O00E Eu01 H00A 115.3 2_655 . ?
O00E Eu01 H00A 122.8 . . ?
O00E Eu01 H00B 116.2 2_655 . ?
O00E Eu01 H00B 145.0 . . ?
O00E Eu01 O00E 93(2) 2_655 . ?
O00E Eu01 H00H 16.6 . . ?
O00E Eu01 H00H 90.5 2_655 . ?
O00E Eu01 H00J 16.6 . . ?
O00E Eu01 H00J 78.4 2_655 . ?
H00H Eu01 H00J 27.8 . . ?
C007 Co02 C007 180.0 . 5_656 ?
C00B Co02 C007 91.3(3) 5_656 5_656 ?
C00B Co02 C007 88.7(3) 5_656 . ?
C00B Co02 C007 91.3(3) . . ?
C00B Co02 C007 88.7(3) . 5_656 ?
C00B Co02 C00B 180.0 . 5_656 ?
C00H Co02 C007 90.3(3) 5_656 5_656 ?
C00H Co02 C007 90.3(3) . . ?
C00H Co02 C007 89.7(3) . 5_656 ?
C00H Co02 C007 89.7(3) 5_656 . ?
C00H Co02 C00B 90.4(3) 5_656 . ?
C00H Co02 C00B 89.6(3) . . ?
C00H Co02 C00B 90.4(3) . 5_656 ?
C00H Co02 C00B 89.6(3) 5_656 5_656 ?
C00H Co02 C00H 180.0 . 5_656 ?
C00H N003 Eu01 172.1(6) . . ?
Eu01 O006 H00A 109.6 . . ?
Eu01 O006 H00B 109.4 . . ?
H00A O006 H00B 104.2 . . ?
N005 C007 Co02 178.5(8) . . ?
H00O O009 H00P 104.6 . . ?
N00A C00B Co02 177.7(8) . . ?
C00I N00C C00K 117.9(13) . . ?
C00I N00C C00M 120.0(10) . . ?
C00M N00C C00K 122.0(12) . . ?
Eu01 O00D H00C 116.0 . . ?
Eu01 O00D H00D 114.4 . . ?
H00C O00D H00D 99.4 . . ?
C00F C00E H00E 120.4 . . ?
C00I C00E H00E 120.4 . . ?
C00I C00E C00F 119.3(18) . . ?
C00E C00F C00F 121.5(14) . 7_566 ?
C00E C00F C00L 119.9(15) . . ?
C00L C00F C00F 118.6(14) . 7_566 ?
C00J O00G Eu01 151.7(7) . . ?
N003 C00H Co02 179.5(7) . . ?
N00C C00I C00E 120.3(15) . . ?
N00C C00I H00I 119.8 . . ?
C00E C00I H00I 119.8 . . ?
O004 C00J O00G 125.7(9) . . ?
O004 C00J C00K 120.2(9) . . ?
O00G C00J C00K 114.1(8) . . ?
N00C C00K C00J 114.7(11) . . ?
N00C C00K H00F 108.6 . . ?
N00C C00K H00G 108.6 . . ?
C00J C00K H00F 108.6 . . ?
C00J C00K H00G 108.6 . . ?
C00J C00K H00K 118.8 . . ?
H00F C00K H00G 107.6 . . ?
N00D C00K C00J 122(4) . . ?
N00D C00K H00K 118.8 . . ?
C00F C00L H00L 120.8 . . ?
C00M C00L C00F 118.5(14) . . ?
C00M C00L H00L 120.8 . . ?
N00C C00M C00L 121.2(12) . . ?
N00C C00M H00M 119.4 . . ?
C00L C00M H00M 119.4 . . ?
H2A O2 H2B 109.5 . . ?
C4 O H 109.5 . . ?
C2 N00D C00K 135(5) . . ?
C2 N00D C00N 114(4) . . ?
C00N N00D C00K 111(3) . . ?
C00G C5 H5 115.6 . . ?
C00G C5 C2 129(7) . . ?
C2 C5 H5 115.6 . . ?
C5 C00G C3 104(6) . . ?
N00D C2 C5 113(6) . . ?
N00D C2 H2 123.4 . . ?
C5 C2 H2 123.4 . . ?
C00G C3 H3 117.5 . . ?
C00N C3 C00G 125(4) . . ?
C00N C3 H3 117.5 . . ?
N00D C00N C3 123(3) . . ?
N00D C00N H00N 118.4 . . ?
C3 C00N H00N 118.4 . . ?
O2 C4 H4A 149.4 7_656 . ?
O2 C4 H4B 60.5 7_656 . ?
O2 C4 H4C 56.0 7_656 . ?
O C4 O2 101.0(14) . 7_656 ?
O C4 H4A 109.5 . . ?
O C4 H4B 109.5 . . ?
O C4 H4C 109.5 . . ?
H4A C4 H4B 109.5 . . ?
H4A C4 H4C 109.5 . . ?
H4B C4 H4C 109.5 . . ?
Eu01 O00E H00H 110.1 . . ?
Eu01 O00E H00J 110.3 . . ?
H00H O00E H00J 104.1 . . ?

loop_
_geom_bond_atom_site_label_1
_geom_bond_atom_site_label_2
_geom_bond_distance
_geom_bond_site_symmetry_2
_geom_bond_publ_flag
Eu01 N003 2.527(6) . ?
Eu01 N003 2.527(6) 2_655 ?
Eu01 O006 2.401(6) 2_655 ?
Eu01 O006 2.401(6) . ?
Eu01 H00A 2.8054 . ?
Eu01 H00A 2.81(2) 2_655 ?
Eu01 H00B 2.803(10) 2_655 ?
Eu01 H00B 2.8032 . ?
Eu01 O00D 2.401(15) 2_655 ?
Eu01 O00D 2.401(15) . ?
Eu01 O00G 2.332(7) . ?
Eu01 O00G 2.332(7) 2_655 ?
Eu01 O00E 2.402(10) . ?
Eu01 O00E 2.402(10) 2_655 ?
Eu01 H00H 2.81(4) 2_655 ?
Eu01 H00H 2.8145 . ?
Eu01 H00J 2.8176 . ?
Eu01 H00J 2.82(3) 2_655 ?
Co02 C007 1.901(8) 5_656 ?
Co02 C007 1.901(8) . ?
Co02 C00B 1.893(9) . ?
Co02 C00B 1.893(9) 5_656 ?
Co02 C00H 1.892(7) 5_656 ?
Co02 C00H 1.892(7) . ?
N003 C00H 1.153(9) . ?
O004 C00J 1.212(11) . ?
N005 C007 1.141(10) . ?
O006 H00A 0.8548 . ?
O006 H00B 0.8557 . ?
O009 H00O 0.8496 . ?
O009 H00P 0.8507 . ?
N00A C00B 1.150(11) . ?
N00C C00I 1.359(12) . ?
N00C C00K 1.431(10) . ?
N00C C00M 1.362(12) . ?
O00D H00C 0.9759 . ?
O00D H00D 0.9715 . ?
C00E H00E 0.9300 . ?
C00E C00F 1.381(11) . ?
C00E C00I 1.380(12) . ?
C00F C00F 1.54(3) 7_566 ?
C00F C00L 1.388(11) . ?
O00G C00J 1.276(11) . ?
C00I H00I 0.9300 . ?
C00J C00K 1.515(13) . ?
C00K H00F 0.9700 . ?
C00K H00G 0.9700 . ?
C00K H00K 0.9300 . ?
C00K N00D 1.395(16) . ?
C00L H00L 0.9300 . ?
C00L C00M 1.380(12) . ?
C00M H00M 0.9300 . ?
O2 H2A 0.8501 . ?
O2 H2B 0.8500 . ?
O H 0.8200 . ?
O C4 1.482(10) . ?
N00D C2 1.380(16) . ?
N00D C00N 1.382(16) . ?
C5 H5 0.9300 . ?
C5 C00G 1.381(16) . ?
C5 C2 1.381(16) . ?
C00G C00G 1.39(11) 7_566 ?
C00G C3 1.385(16) . ?
C2 H2 0.9300 . ?
C3 H3 0.9300 . ?
C3 C00N 1.383(15) . ?
C00N H00N 0.9300 . ?
C4 H4A 0.9600 . ?
C4 H4B 0.9600 . ?
C4 H4C 0.9600 . ?
O00E H00H 0.8581 . ?
O00E H00J 0.8584 . ?

loop_
_geom_torsion_atom_site_label_1
_geom_torsion_atom_site_label_2
_geom_torsion_atom_site_label_3
_geom_torsion_atom_site_label_4
_geom_torsion
_geom_torsion_site_symmetry_1
_geom_torsion_site_symmetry_2
_geom_torsion_site_symmetry_3
_geom_torsion_site_symmetry_4
_geom_torsion_publ_flag
Eu01 O00G C00J O004 95.6(15) . . . . ?
Eu01 O00G C00J C00K -86.7(15) . . . . ?
O004 C00J C00K N00C -11.1(16) . . . . ?
O004 C00J C00K N00D -19(3) . . . . ?
C00E C00F C00L C00M 5(3) . . . . ?
C00F C00E C00I N00C 9(3) . . . . ?
C00F C00F C00L C00M -174(2) 7_566 . . . ?
C00F C00L C00M N00C 2(3) . . . . ?
O00G C00J C00K N00C 171.0(11) . . . . ?
O00G C00J C00K N00D 163(3) . . . . ?
C00I N00C C00K C00J -119.9(18) . . . . ?
C00I N00C C00M C00L -3(3) . . . . ?
C00I C00E C00F C00F 169(3) . . . 7_566 ?
C00I C00E C00F C00L -10(3) . . . . ?
C00J C00K N00D C2 -89(12) . . . . ?
C00J C00K N00D C00N 79(8) . . . . ?
C00K N00C C00I C00E 174.9(19) . . . . ?
C00K N00C C00M C00L 179.8(16) . . . . ?
C00K N00D C2 C5 -168(10) . . . . ?
C00K N00D C00N C3 -174(5) . . . . ?
C00M N00C C00I C00E -2(3) . . . . ?
C00M N00C C00K C00J 57(2) . . . . ?
C5 C00G C3 C00N -6(8) . . . . ?
C00G C5 C2 N00D -46(13) . . . . ?
C00G C00G C3 C00N 151(9) 7_566 . . . ?
C00G C3 C00N N00D -7(9) . . . . ?
C2 N00D C00N C3 -3(11) . . . . ?
C2 C5 C00G C00G -126(12) . . . 7_566 ?
C2 C5 C00G C3 34(10) . . . . ?
C00N N00D C2 C5 24(12) . . . . ?
